data_2222594
loop_
_publ_author_name
'Nirmala, S.'
'Kamala, E. Theboral Sugi'
'Sudha, L.'
'Kathiravan, S.'
'Raghunathan, R.'

_publ_section_title
;Methyl
 4-(4-methoxyphenyl)-1,2,3,3a,4,4a,5,12c-octahydrobenzo[<i>f</i>]chromeno[3,4-<i>b</i>]pyrrolizine-4a-carboxylate
;
_journal_coeditor_code BT5001
_journal_issue 8
_journal_name_full 'Acta Crystallographica Section E'
_journal_page_first o1938
_journal_paper_doi 10.1107/S1600536809027639
_journal_volume 65
_journal_year 2009
_chemical_formula_iupac 'C27 H27 N O4'
_chemical_formula_moiety 'C27 H27 N O4'
_chemical_formula_sum 'C27 H27 N O4'
_chemical_formula_weight 429.50
_chemical_name_systematic
;
Methyl 4-(4-methoxyphenyl)-1,2,3,3a,4,4a,5,12c-
octahydrobenzo[<i>f</i>]chromeno[3,4-<i>b</i>]pyrrolizine-4a-carboxylate
;
_space_group_IT_number 2
_symmetry_cell_setting triclinic
_symmetry_space_group_name_Hall '-P 1'
_symmetry_space_group_name_H-M 'P -1'
_atom_sites_solution_hydrogens geom
_atom_sites_solution_primary direct
_atom_sites_solution_secondary difmap
_audit_creation_method SHELXL-97
_cell_angle_alpha 104.127(2)
_cell_angle_beta 91.824(3)
_cell_angle_gamma 101.555(2)
_cell_formula_units_Z 2
_cell_length_a 8.7484(4)
_cell_length_b 11.4284(5)
_cell_length_c 11.4444(6)
_cell_measurement_reflns_used 6981
_cell_measurement_temperature 293(2)
_cell_measurement_theta_max 25.96
_cell_measurement_theta_min 2.27
_cell_volume 1083.19(9)
_computing_cell_refinement 'SAINT (Bruker, 2004)'
_computing_data_collection 'APEX2 (Bruker, 2004)'
_computing_data_reduction 'SAINT (Bruker, 2004)'
_computing_molecular_graphics 'ORTEP-3 (Farrugia, 1997)'
_computing_publication_material 'PLATON (Spek, 2009)'
_computing_structure_refinement 'SHELXL97 (Sheldrick, 2008)'
_computing_structure_solution 'SHELXS97 (Sheldrick, 2008)'
_diffrn_ambient_temperature 293(2)
_diffrn_measured_fraction_theta_full 0.998
_diffrn_measured_fraction_theta_max 0.997
_diffrn_measurement_device_type 'Bruker Kappa APEXII area-detector'
_diffrn_measurement_method '\w and \f'
_diffrn_radiation_monochromator graphite
_diffrn_radiation_source 'fine-focus sealed tube'
_diffrn_radiation_type MoK\a
_diffrn_radiation_wavelength 0.71073
_diffrn_reflns_av_R_equivalents 0.0286
_diffrn_reflns_av_sigmaI/netI 0.0248
_diffrn_reflns_limit_h_max 10
_diffrn_reflns_limit_h_min -10
_diffrn_reflns_limit_k_max 14
_diffrn_reflns_limit_k_min -14
_diffrn_reflns_limit_l_max 14
_diffrn_reflns_limit_l_min -14
_diffrn_reflns_number 22194
_diffrn_reflns_theta_full 25.00
_diffrn_reflns_theta_max 26.15
_diffrn_reflns_theta_min 2.27
_diffrn_standards_number 0
_exptl_absorpt_coefficient_mu 0.088
_exptl_absorpt_correction_T_max 0.9826
_exptl_absorpt_correction_T_min 0.9741
_exptl_absorpt_correction_type multi-scan
_exptl_absorpt_process_details '(Blessing, 1995)'
_exptl_crystal_colour Yellow
_exptl_crystal_density_diffrn 1.317
_exptl_crystal_density_method 'not measured'
_exptl_crystal_description Prism
_exptl_crystal_F_000 456
_exptl_crystal_size_max 0.30
_exptl_crystal_size_mid 0.25
_exptl_crystal_size_min 0.20
_refine_diff_density_max 0.354
_refine_diff_density_min -0.160
_refine_ls_extinction_method none
_refine_ls_goodness_of_fit_ref 1.027
_refine_ls_hydrogen_treatment constr
_refine_ls_matrix_type full
_refine_ls_number_parameters 289
_refine_ls_number_reflns 4310
_refine_ls_number_restraints 0
_refine_ls_restrained_S_all 1.027
_refine_ls_R_factor_all 0.0743
_refine_ls_R_factor_gt 0.0463
_refine_ls_shift/su_max 0.000
_refine_ls_shift/su_mean 0.000
_refine_ls_structure_factor_coef Fsqd
_refine_ls_weighting_details 'calc w=1/[\s^2^(Fo^2^)+(0.0551P)^2^+0.3082P] where P=(Fo^2^+2Fc^2^)/3'
_refine_ls_weighting_scheme calc
_refine_ls_wR_factor_gt 0.1150
_refine_ls_wR_factor_ref 0.1309
_reflns_number_gt 2976
_reflns_number_total 4310
_reflns_threshold_expression I>2\s(I)
_cod_data_source_file bt5001.cif
_cod_data_source_block I
_cod_depositor_comments
;
The following automatic conversions were performed:
'_symmetry_cell_setting' value 'Triclinic' changed to 'triclinic'
according to '/home/saulius/struct/CIF-dictionaries/cif_core.dic'
dictionary named 'cif_core.dic' version 2.4.1 from 2010-06-29.

Automatic conversion script
Id: cif_fix_enum 1527 2010-12-29 10:47:43Z saulius 

The following automatic conversions were performed:

'_symmetry_cell_setting' value 'Triclinic' changed to 'triclinic'
according to /home/saulius/struct/CIF-dictionaries/cif_core.dic
dictionary named 'cif_core.dic' version 2.4.1 from 2010-06-29.

Automatic conversion script
Id: cif_fix_values 1715 2011-07-08 13:25:40Z adriana 
;
_cod_database_code 2222594
_cod_database_fobs_code 2222594

loop_
_symmetry_equiv_pos_as_xyz
'x, y, z'
'-x, -y, -z'

loop_
_atom_site_type_symbol
_atom_site_label
_atom_site_fract_x
_atom_site_fract_y
_atom_site_fract_z
_atom_site_U_iso_or_equiv
_atom_site_adp_type
_atom_site_calc_flag
_atom_site_refinement_flags
_atom_site_occupancy
_atom_site_disorder_assembly
_atom_site_disorder_group
C C1 0.3428(2) 0.57705(16) 0.31111(15) 0.0445(4) Uani d . 1 . .
H H1 0.2866 0.5752 0.3836 0.053 Uiso calc R 1 . .
C C2 0.26413(19) 0.64642(15) 0.23992(15) 0.0431(4) Uani d . 1 . .
C C3 0.2290(2) 0.76283(16) 0.29772(16) 0.0464(4) Uani d . 1 . .
C C4 0.2730(2) 0.82056(17) 0.42105(17) 0.0548(5) Uani d . 1 . .
H H4 0.3284 0.7834 0.4669 0.066 Uiso calc R 1 . .
C C5 0.2352(3) 0.93069(19) 0.4741(2) 0.0657(6) Uani d . 1 . .
H H5 0.2634 0.9668 0.5559 0.079 Uiso calc R 1 . .
C C6 0.1550(3) 0.9895(2) 0.4072(2) 0.0716(6) Uani d . 1 . .
H H6 0.1308 1.0648 0.4441 0.086 Uiso calc R 1 . .
C C7 0.1123(2) 0.93691(19) 0.2880(2) 0.0661(6) Uani d . 1 . .
H H7 0.0594 0.9770 0.2437 0.079 Uiso calc R 1 . .
C C8 0.1466(2) 0.82244(17) 0.23017(18) 0.0521(5) Uani d . 1 . .
C C9 0.0967(2) 0.76322(19) 0.10731(19) 0.0582(5) Uani d . 1 . .
H H9 0.0404 0.8008 0.0627 0.070 Uiso calc R 1 . .
C C10 0.1295(2) 0.65353(18) 0.05396(17) 0.0538(5) Uani d . 1 . .
H H10 0.0945 0.6155 -0.0266 0.065 Uiso calc R 1 . .
C C11 0.2164(2) 0.59630(16) 0.11972(16) 0.0462(4) Uani d . 1 . .
C C12 0.3576(2) 0.43780(17) 0.10894(15) 0.0479(4) Uani d . 1 . .
H H12A 0.4615 0.4851 0.1043 0.057 Uiso calc R 1 . .
H H12B 0.3522 0.3530 0.0643 0.057 Uiso calc R 1 . .
C C13 0.3321(2) 0.44172(15) 0.23988(14) 0.0425(4) Uani d . 1 . .
C C14 0.4659(2) 0.40757(17) 0.30803(15) 0.0477(4) Uani d . 1 . .
H H14 0.4235 0.3968 0.3839 0.057 Uiso calc R 1 . .
C C15 0.5928(2) 0.52759(18) 0.34653(17) 0.0546(5) Uani d . 1 . .
H H15 0.6344 0.5349 0.4291 0.066 Uiso calc R 1 . .
C C16 0.7312(2) 0.5558(2) 0.2738(2) 0.0688(6) Uani d . 1 . .
H H16A 0.8211 0.5289 0.3014 0.083 Uiso calc R 1 . .
H H16B 0.7050 0.5168 0.1882 0.083 Uiso calc R 1 . .
C C17 0.7619(3) 0.6949(2) 0.2989(3) 0.0855(8) Uani d . 1 . .
H H17A 0.8176 0.7342 0.3778 0.103 Uiso calc R 1 . .
H H17B 0.8215 0.7239 0.2376 0.103 Uiso calc R 1 . .
C C18 0.5994(3) 0.7186(2) 0.2943(3) 0.0773(7) Uani d . 1 . .
H H18A 0.5985 0.8025 0.3386 0.093 Uiso calc R 1 . .
H H18B 0.5579 0.7056 0.2114 0.093 Uiso calc R 1 . .
C C19 0.5143(2) 0.28744(16) 0.25383(15) 0.0454(4) Uani d . 1 . .
C C20 0.5936(2) 0.26369(18) 0.15102(17) 0.0542(5) Uani d . 1 . .
H H20 0.6166 0.3239 0.1085 0.065 Uiso calc R 1 . .
C C21 0.6397(2) 0.15321(18) 0.10964(18) 0.0570(5) Uani d . 1 . .
H H21 0.6940 0.1404 0.0407 0.068 Uiso calc R 1 . .
C C22 0.6059(2) 0.06275(17) 0.16960(19) 0.0562(5) Uani d . 1 . .
C C23 0.5197(3) 0.0811(2) 0.2683(2) 0.0646(6) Uani d . 1 . .
H H23 0.4905 0.0184 0.3071 0.077 Uiso calc R 1 . .
C C24 0.4769(2) 0.19191(19) 0.30954(18) 0.0570(5) Uani d . 1 . .
H H24 0.4206 0.2034 0.3775 0.068 Uiso calc R 1 . .
C C25 0.7526(3) -0.0636(2) 0.0442(2) 0.0881(8) Uani d . 1 . .
H H25A 0.7767 -0.1440 0.0309 0.132 Uiso calc R 1 . .
H H25B 0.8476 -0.0015 0.0663 0.132 Uiso calc R 1 . .
H H25C 0.7019 -0.0565 -0.0286 0.132 Uiso calc R 1 . .
C C26 0.1780(2) 0.35504(17) 0.24530(17) 0.0488(4) Uani d . 1 . .
C C27 -0.0206(3) 0.3004(3) 0.3694(3) 0.0902(8) Uani d . 1 . .
H H27A -0.0501 0.3283 0.4498 0.135 Uiso calc R 1 . .
H H27B -0.0039 0.2179 0.3572 0.135 Uiso calc R 1 . .
H H27C -0.1026 0.3010 0.3119 0.135 Uiso calc R 1 . .
N N1 0.50894(18) 0.62899(14) 0.35141(14) 0.0554(4) Uani d . 1 . .
O O1 0.24421(15) 0.48642(12) 0.05440(10) 0.0547(3) Uani d . 1 . .
O O2 0.12217(17) 0.38163(14) 0.35295(13) 0.0697(4) Uani d . 1 . .
O O3 0.11479(19) 0.27038(15) 0.16475(14) 0.0831(5) Uani d . 1 . .
O O4 0.6519(2) -0.04732(14) 0.13839(16) 0.0803(5) Uani d . 1 . .

loop_
_atom_site_aniso_label
_atom_site_aniso_U_11
_atom_site_aniso_U_22
_atom_site_aniso_U_33
_atom_site_aniso_U_12
_atom_site_aniso_U_13
_atom_site_aniso_U_23
C1 0.0434(10) 0.0490(10) 0.0396(9) 0.0085(8) 0.0057(7) 0.0093(8)
C2 0.0397(10) 0.0457(10) 0.0450(9) 0.0063(7) 0.0072(7) 0.0155(8)
C3 0.0380(10) 0.0458(10) 0.0550(11) 0.0044(7) 0.0110(8) 0.0152(8)
C4 0.0537(12) 0.0510(11) 0.0574(11) 0.0113(9) 0.0083(9) 0.0091(9)
C5 0.0664(14) 0.0559(12) 0.0688(13) 0.0131(10) 0.0135(11) 0.0036(10)
C6 0.0648(14) 0.0525(12) 0.0970(18) 0.0187(10) 0.0201(12) 0.0112(12)
C7 0.0532(13) 0.0577(12) 0.0948(17) 0.0188(10) 0.0131(11) 0.0267(12)
C8 0.0374(10) 0.0532(11) 0.0698(13) 0.0089(8) 0.0118(9) 0.0232(10)
C9 0.0466(11) 0.0692(13) 0.0683(13) 0.0148(9) 0.0059(9) 0.0331(11)
C10 0.0493(11) 0.0649(12) 0.0495(10) 0.0084(9) 0.0026(8) 0.0223(9)
C11 0.0451(10) 0.0483(10) 0.0458(10) 0.0061(8) 0.0076(8) 0.0160(8)
C12 0.0557(11) 0.0494(10) 0.0404(9) 0.0138(8) 0.0082(8) 0.0124(8)
C13 0.0447(10) 0.0469(10) 0.0368(9) 0.0104(8) 0.0062(7) 0.0117(7)
C14 0.0511(11) 0.0567(11) 0.0381(9) 0.0156(8) 0.0078(8) 0.0135(8)
C15 0.0521(11) 0.0636(12) 0.0447(10) 0.0167(9) -0.0008(8) 0.0046(9)
C16 0.0547(13) 0.0684(14) 0.0753(14) 0.0125(10) 0.0114(10) 0.0036(11)
C17 0.0533(14) 0.0721(15) 0.118(2) -0.0002(11) 0.0134(13) 0.0102(14)
C18 0.0553(14) 0.0623(13) 0.1104(19) 0.0004(10) 0.0123(12) 0.0241(13)
C19 0.0459(10) 0.0520(10) 0.0412(9) 0.0129(8) 0.0048(8) 0.0154(8)
C20 0.0625(12) 0.0548(11) 0.0531(11) 0.0183(9) 0.0173(9) 0.0220(9)
C21 0.0614(13) 0.0594(12) 0.0546(11) 0.0225(10) 0.0146(9) 0.0140(10)
C22 0.0542(12) 0.0509(11) 0.0652(12) 0.0184(9) -0.0026(10) 0.0135(10)
C23 0.0704(14) 0.0618(13) 0.0744(14) 0.0199(11) 0.0102(11) 0.0362(11)
C24 0.0590(12) 0.0685(13) 0.0535(11) 0.0206(10) 0.0137(9) 0.0273(10)
C25 0.0778(17) 0.0780(16) 0.105(2) 0.0431(13) -0.0010(14) -0.0032(14)
C26 0.0499(11) 0.0510(11) 0.0488(10) 0.0124(9) 0.0060(8) 0.0175(9)
C27 0.0667(16) 0.1030(19) 0.111(2) 0.0060(14) 0.0337(14) 0.0537(17)
N1 0.0495(9) 0.0541(9) 0.0567(9) 0.0097(7) 0.0010(7) 0.0046(8)
O1 0.0679(9) 0.0583(8) 0.0383(6) 0.0175(6) -0.0014(6) 0.0105(6)
O2 0.0631(9) 0.0799(10) 0.0636(9) 0.0022(7) 0.0239(7) 0.0222(8)
O3 0.0781(11) 0.0744(10) 0.0743(10) -0.0156(8) 0.0073(8) 0.0027(9)
O4 0.0883(12) 0.0606(9) 0.1009(12) 0.0360(8) 0.0093(9) 0.0210(9)

loop_
_atom_type_symbol
_atom_type_description
_atom_type_scat_dispersion_real
_atom_type_scat_dispersion_imag
_atom_type_scat_source
C C 0.0033 0.0016 'International Tables Vol C Tables 4.2.6.8 and 6.1.1.4'
H H 0.0000 0.0000 'International Tables Vol C Tables 4.2.6.8 and 6.1.1.4'
N N 0.0061 0.0033 'International Tables Vol C Tables 4.2.6.8 and 6.1.1.4'
O O 0.0106 0.0060 'International Tables Vol C Tables 4.2.6.8 and 6.1.1.4'

loop_
_geom_angle_atom_site_label_1
_geom_angle_atom_site_label_2
_geom_angle_atom_site_label_3
_geom_angle_site_symmetry_1
_geom_angle_site_symmetry_3
_geom_angle
_geom_angle_publ_flag
N1 C1 C2 . . 116.27(15) ?
N1 C1 C13 . . 106.30(14) ?
C2 C1 C13 . . 111.88(14) ?
N1 C1 H1 . . 107.3 ?
C2 C1 H1 . . 107.3 ?
C13 C1 H1 . . 107.3 ?
C11 C2 C3 . . 118.40(16) ?
C11 C2 C1 . . 120.71(15) ?
C3 C2 C1 . . 120.79(15) ?
C4 C3 C8 . . 118.32(17) ?
C4 C3 C2 . . 122.10(17) ?
C8 C3 C2 . . 119.58(17) ?
C5 C4 C3 . . 120.65(19) ?
C5 C4 H4 . . 119.7 ?
C3 C4 H4 . . 119.7 ?
C4 C5 C6 . . 120.9(2) ?
C4 C5 H5 . . 119.6 ?
C6 C5 H5 . . 119.6 ?
C7 C6 C5 . . 119.9(2) ?
C7 C6 H6 . . 120.1 ?
C5 C6 H6 . . 120.1 ?
C6 C7 C8 . . 121.1(2) ?
C6 C7 H7 . . 119.4 ?
C8 C7 H7 . . 119.4 ?
C7 C8 C3 . . 119.12(19) ?
C7 C8 C9 . . 122.01(19) ?
C3 C8 C9 . . 118.83(17) ?
C10 C9 C8 . . 121.16(18) ?
C10 C9 H9 . . 119.4 ?
C8 C9 H9 . . 119.4 ?
C9 C10 C11 . . 120.08(18) ?
C9 C10 H10 . . 120.0 ?
C11 C10 H10 . . 120.0 ?
O1 C11 C2 . . 123.82(16) ?
O1 C11 C10 . . 114.28(15) ?
C2 C11 C10 . . 121.87(17) ?
O1 C12 C13 . . 112.03(14) ?
O1 C12 H12A . . 109.2 ?
C13 C12 H12A . . 109.2 ?
O1 C12 H12B . . 109.2 ?
C13 C12 H12B . . 109.2 ?
H12A C12 H12B . . 107.9 ?
C12 C13 C26 . . 108.88(15) ?
C12 C13 C1 . . 109.10(14) ?
C26 C13 C1 . . 114.22(14) ?
C12 C13 C14 . . 113.80(14) ?
C26 C13 C14 . . 109.63(14) ?
C1 C13 C14 . . 101.16(13) ?
C19 C14 C15 . . 118.94(15) ?
C19 C14 C13 . . 118.49(14) ?
C15 C14 C13 . . 104.79(14) ?
C19 C14 H14 . . 104.3 ?
C15 C14 H14 . . 104.3 ?
C13 C14 H14 . . 104.3 ?
N1 C15 C16 . . 105.10(16) ?
N1 C15 C14 . . 105.46(14) ?
C16 C15 C14 . . 122.97(16) ?
N1 C15 H15 . . 107.5 ?
C16 C15 H15 . . 107.5 ?
C14 C15 H15 . . 107.5 ?
C17 C16 C15 . . 102.37(17) ?
C17 C16 H16A . . 111.3 ?
C15 C16 H16A . . 111.3 ?
C17 C16 H16B . . 111.3 ?
C15 C16 H16B . . 111.3 ?
H16A C16 H16B . . 109.2 ?
C18 C17 C16 . . 102.44(18) ?
C18 C17 H17A . . 111.3 ?
C16 C17 H17A . . 111.3 ?
C18 C17 H17B . . 111.3 ?
C16 C17 H17B . . 111.3 ?
H17A C17 H17B . . 109.2 ?
N1 C18 C17 . . 104.1(2) ?
N1 C18 H18A . . 110.9 ?
C17 C18 H18A . . 110.9 ?
N1 C18 H18B . . 110.9 ?
C17 C18 H18B . . 110.9 ?
H18A C18 H18B . . 109.0 ?
C20 C19 C24 . . 116.18(17) ?
C20 C19 C14 . . 125.22(16) ?
C24 C19 C14 . . 118.60(15) ?
C21 C20 C19 . . 121.92(18) ?
C21 C20 H20 . . 119.0 ?
C19 C20 H20 . . 119.0 ?
C22 C21 C20 . . 120.22(18) ?
C22 C21 H21 . . 119.9 ?
C20 C21 H21 . . 119.9 ?
C21 C22 O4 . . 124.41(19) ?
C21 C22 C23 . . 119.14(18) ?
O4 C22 C23 . . 116.45(19) ?
C24 C23 C22 . . 119.95(19) ?
C24 C23 H23 . . 120.0 ?
C22 C23 H23 . . 120.0 ?
C23 C24 C19 . . 122.43(18) ?
C23 C24 H24 . . 118.8 ?
C19 C24 H24 . . 118.8 ?
O4 C25 H25A . . 109.5 ?
O4 C25 H25B . . 109.5 ?
H25A C25 H25B . . 109.5 ?
O4 C25 H25C . . 109.5 ?
H25A C25 H25C . . 109.5 ?
H25B C25 H25C . . 109.5 ?
O3 C26 O2 . . 122.82(18) ?
O3 C26 C13 . . 124.82(17) ?
O2 C26 C13 . . 112.33(16) ?
O2 C27 H27A . . 109.5 ?
O2 C27 H27B . . 109.5 ?
H27A C27 H27B . . 109.5 ?
O2 C27 H27C . . 109.5 ?
H27A C27 H27C . . 109.5 ?
H27B C27 H27C . . 109.5 ?
C18 N1 C1 . . 119.67(16) ?
C18 N1 C15 . . 108.60(15) ?
C1 N1 C15 . . 109.70(14) ?
C11 O1 C12 . . 116.10(13) ?
C26 O2 C27 . . 116.63(18) ?
C22 O4 C25 . . 117.36(18) ?

loop_
_geom_bond_atom_site_label_1
_geom_bond_atom_site_label_2
_geom_bond_site_symmetry_2
_geom_bond_distance
_geom_bond_publ_flag
C1 N1 . 1.468(2) ?
C1 C2 . 1.505(2) ?
C1 C13 . 1.545(2) ?
C1 H1 . 0.9800 ?
C2 C11 . 1.370(2) ?
C2 C3 . 1.432(2) ?
C3 C4 . 1.409(3) ?
C3 C8 . 1.414(3) ?
C4 C5 . 1.367(3) ?
C4 H4 . 0.9300 ?
C5 C6 . 1.391(3) ?
C5 H5 . 0.9300 ?
C6 C7 . 1.355(3) ?
C6 H6 . 0.9300 ?
C7 C8 . 1.410(3) ?
C7 H7 . 0.9300 ?
C8 C9 . 1.415(3) ?
C9 C10 . 1.344(3) ?
C9 H9 . 0.9300 ?
C10 C11 . 1.405(3) ?
C10 H10 . 0.9300 ?
C11 O1 . 1.368(2) ?
C12 O1 . 1.426(2) ?
C12 C13 . 1.513(2) ?
C12 H12A . 0.9700 ?
C12 H12B . 0.9700 ?
C13 C26 . 1.518(3) ?
C13 C14 . 1.550(2) ?
C14 C19 . 1.511(2) ?
C14 C15 . 1.540(3) ?
C14 H14 . 0.9800 ?
C15 N1 . 1.482(2) ?
C15 C16 . 1.517(3) ?
C15 H15 . 0.9800 ?
C16 C17 . 1.511(3) ?
C16 H16A . 0.9700 ?
C16 H16B . 0.9700 ?
C17 C18 . 1.501(3) ?
C17 H17A . 0.9700 ?
C17 H17B . 0.9700 ?
C18 N1 . 1.462(3) ?
C18 H18A . 0.9700 ?
C18 H18B . 0.9700 ?
C19 C20 . 1.383(2) ?
C19 C24 . 1.384(3) ?
C20 C21 . 1.380(2) ?
C20 H20 . 0.9300 ?
C21 C22 . 1.365(3) ?
C21 H21 . 0.9300 ?
C22 O4 . 1.366(2) ?
C22 C23 . 1.375(3) ?
C23 C24 . 1.369(3) ?
C23 H23 . 0.9300 ?
C24 H24 . 0.9300 ?
C25 O4 . 1.415(3) ?
C25 H25A . 0.9600 ?
C25 H25B . 0.9600 ?
C25 H25C . 0.9600 ?
C26 O3 . 1.187(2) ?
C26 O2 . 1.328(2) ?
C27 O2 . 1.447(3) ?
C27 H27A . 0.9600 ?
C27 H27B . 0.9600 ?
C27 H27C . 0.9600 ?

loop_
_geom_hbond_atom_site_label_D
_geom_hbond_atom_site_label_H
_geom_hbond_atom_site_label_A
_geom_hbond_site_symmetry_A
_geom_hbond_distance_DH
_geom_hbond_distance_HA
_geom_hbond_distance_DA
_geom_hbond_angle_DHA
C1 H1 O2 . 0.98 2.32 2.792(2) 108
C23 H23 Cg1 1_545 0.93 2.92 3.633(3) 135
C25 H25C Cg2 2_655 0.96 2.90 3.715(3) 143

loop_
_geom_torsion_atom_site_label_1
_geom_torsion_atom_site_label_2
_geom_torsion_atom_site_label_3
_geom_torsion_atom_site_label_4
_geom_torsion_site_symmetry_1
_geom_torsion_site_symmetry_2
_geom_torsion_site_symmetry_3
_geom_torsion_site_symmetry_4
_geom_torsion
_geom_torsion_publ_flag
N1 C1 C2 C11 . . . . 111.83(18) ?
C13 C1 C2 C11 . . . . -10.5(2) ?
N1 C1 C2 C3 . . . . -72.0(2) ?
C13 C1 C2 C3 . . . . 165.67(14) ?
C11 C2 C3 C4 . . . . 179.67(17) ?
C1 C2 C3 C4 . . . . 3.4(3) ?
C11 C2 C3 C8 . . . . 0.1(2) ?
C1 C2 C3 C8 . . . . -176.21(16) ?
C8 C3 C4 C5 . . . . 0.8(3) ?
C2 C3 C4 C5 . . . . -178.80(17) ?
C3 C4 C5 C6 . . . . -1.2(3) ?
C4 C5 C6 C7 . . . . 0.6(3) ?
C5 C6 C7 C8 . . . . 0.5(3) ?
C6 C7 C8 C3 . . . . -0.9(3) ?
C6 C7 C8 C9 . . . . 177.03(19) ?
C4 C3 C8 C7 . . . . 0.2(3) ?
C2 C3 C8 C7 . . . . 179.84(16) ?
C4 C3 C8 C9 . . . . -177.72(17) ?
C2 C3 C8 C9 . . . . 1.9(2) ?
C7 C8 C9 C10 . . . . -179.41(18) ?
C3 C8 C9 C10 . . . . -1.5(3) ?
C8 C9 C10 C11 . . . . -0.9(3) ?
C3 C2 C11 O1 . . . . 179.38(15) ?
C1 C2 C11 O1 . . . . -4.3(3) ?
C3 C2 C11 C10 . . . . -2.5(3) ?
C1 C2 C11 C10 . . . . 173.79(16) ?
C9 C10 C11 O1 . . . . -178.78(16) ?
C9 C10 C11 C2 . . . . 3.0(3) ?
O1 C12 C13 C26 . . . . 65.72(19) ?
O1 C12 C13 C1 . . . . -59.54(19) ?
O1 C12 C13 C14 . . . . -171.67(14) ?
N1 C1 C13 C12 . . . . -87.59(17) ?
C2 C1 C13 C12 . . . . 40.32(19) ?
N1 C1 C13 C26 . . . . 150.32(15) ?
C2 C1 C13 C26 . . . . -81.77(18) ?
N1 C1 C13 C14 . . . . 32.66(17) ?
C2 C1 C13 C14 . . . . 160.56(14) ?
C12 C13 C14 C19 . . . . -53.0(2) ?
C26 C13 C14 C19 . . . . 69.19(19) ?
C1 C13 C14 C19 . . . . -169.85(14) ?
C12 C13 C14 C15 . . . . 82.45(17) ?
C26 C13 C14 C15 . . . . -155.35(14) ?
C1 C13 C14 C15 . . . . -34.40(16) ?
C19 C14 C15 N1 . . . . 159.48(15) ?
C13 C14 C15 N1 . . . . 24.27(17) ?
C19 C14 C15 C16 . . . . 39.4(3) ?
C13 C14 C15 C16 . . . . -95.8(2) ?
N1 C15 C16 C17 . . . . 28.2(2) ?
C14 C15 C16 C17 . . . . 148.5(2) ?
C15 C16 C17 C18 . . . . -40.8(2) ?
C16 C17 C18 N1 . . . . 38.3(3) ?
C15 C14 C19 C20 . . . . -58.3(2) ?
C13 C14 C19 C20 . . . . 70.9(2) ?
C15 C14 C19 C24 . . . . 121.98(19) ?
C13 C14 C19 C24 . . . . -108.8(2) ?
C24 C19 C20 C21 . . . . -3.1(3) ?
C14 C19 C20 C21 . . . . 177.25(18) ?
C19 C20 C21 C22 . . . . 0.7(3) ?
C20 C21 C22 O4 . . . . -177.28(18) ?
C20 C21 C22 C23 . . . . 2.8(3) ?
C21 C22 C23 C24 . . . . -3.8(3) ?
O4 C22 C23 C24 . . . . 176.24(19) ?
C22 C23 C24 C19 . . . . 1.4(3) ?
C20 C19 C24 C23 . . . . 2.0(3) ?
C14 C19 C24 C23 . . . . -178.29(18) ?
C12 C13 C26 O3 . . . . 22.6(3) ?
C1 C13 C26 O3 . . . . 144.8(2) ?
C14 C13 C26 O3 . . . . -102.5(2) ?
C12 C13 C26 O2 . . . . -159.46(15) ?
C1 C13 C26 O2 . . . . -37.2(2) ?
C14 C13 C26 O2 . . . . 75.45(18) ?
C17 C18 N1 C1 . . . . -147.84(18) ?
C17 C18 N1 C15 . . . . -20.9(2) ?
C2 C1 N1 C18 . . . . -17.6(2) ?
C13 C1 N1 C18 . . . . 107.66(18) ?
C2 C1 N1 C15 . . . . -144.03(15) ?
C13 C1 N1 C15 . . . . -18.77(18) ?
C16 C15 N1 C18 . . . . -4.7(2) ?
C14 C15 N1 C18 . . . . -136.01(17) ?
C16 C15 N1 C1 . . . . 127.72(16) ?
C14 C15 N1 C1 . . . . -3.54(19) ?
C2 C11 O1 C12 . . . . -14.2(2) ?
C10 C11 O1 C12 . . . . 167.62(15) ?
C13 C12 O1 C11 . . . . 46.8(2) ?
O3 C26 O2 C27 . . . . 1.0(3) ?
C13 C26 O2 C27 . . . . -176.96(17) ?
C21 C22 O4 C25 . . . . 5.7(3) ?
C23 C22 O4 C25 . . . . -174.4(2) ?
